data_4064789
loop_
_publ_author_name
'Xiao, Tianpengfei'
'Hao, Peng'
'Kehr, Gerald'
'Hao, Xiang'
'Erker, Gerhard'
'Sun, Wen-Hua'

_publ_section_title
;
 Dichlorocobalt(II) Complexes Ligated by Bidentate
 8-(Benzoimidazol-2-yl)quinolines: Synthesis, Characterization, and
 Catalytic Behavior toward Ethylene
;
_journal_issue 18
_journal_name_full Organometallics
_journal_page_first 4847
_journal_paper_doi 10.1021/om2003392
_journal_volume 30
_journal_year 2011
_chemical_formula_sum 'C20 H20 Cl2 Co N4 O'
_chemical_formula_weight 462.23
_chemical_name_systematic
; 
 ? 
;
_space_group_IT_number 14
_symmetry_cell_setting monoclinic
_symmetry_space_group_name_Hall '-P 2yn'
_symmetry_space_group_name_H-M 'P 1 21/n 1'
_atom_sites_solution_hydrogens geom
_atom_sites_solution_primary direct
_atom_sites_solution_secondary difmap
_audit_creation_method SHELXL-97
_cell_angle_alpha 90.00
_cell_angle_beta 102.93(3)
_cell_angle_gamma 90.00
_cell_formula_units_Z 4
_cell_length_a 7.7167(15)
_cell_length_b 21.352(4)
_cell_length_c 12.813(3)
_cell_measurement_temperature 298(2)
_cell_volume 2057.6(8)
_computing_cell_refinement 'Bruker XSCANS'
_computing_data_collection 'Bruker XSCANS'
_computing_data_reduction 'Bruker SHELXTL'
_computing_molecular_graphics 'Bruker SHELXTL'
_computing_publication_material 'Bruker SHELXTL'
_computing_structure_refinement 'SHELXL-97 (Sheldrick, 1997)'
_computing_structure_solution 'SHELXS-97 (Sheldrick, 1990)'
_diffrn_ambient_temperature 298(2)
_diffrn_measured_fraction_theta_full 0.981
_diffrn_measured_fraction_theta_max 0.981
_diffrn_measurement_device_type 'Bruker P4'
_diffrn_measurement_method '\w scans'
_diffrn_radiation_monochromator graphite
_diffrn_radiation_source 'fine-focus sealed tube'
_diffrn_radiation_type MoK\a
_diffrn_radiation_wavelength 0.71073
_diffrn_reflns_av_R_equivalents 0.0405
_diffrn_reflns_av_sigmaI/netI 0.0661
_diffrn_reflns_limit_h_max 10
_diffrn_reflns_limit_h_min -9
_diffrn_reflns_limit_k_max 27
_diffrn_reflns_limit_k_min -27
_diffrn_reflns_limit_l_max 16
_diffrn_reflns_limit_l_min -16
_diffrn_reflns_number 7235
_diffrn_reflns_theta_full 27.48
_diffrn_reflns_theta_max 27.48
_diffrn_reflns_theta_min 1.89
_exptl_absorpt_coefficient_mu 1.112
_exptl_absorpt_correction_T_max 0.7315
_exptl_absorpt_correction_T_min 0.6346
_exptl_absorpt_correction_type empirical
_exptl_crystal_colour blue
_exptl_crystal_density_diffrn 1.492
_exptl_crystal_density_method 'not measured'
_exptl_crystal_description block
_exptl_crystal_F_000 948
_exptl_crystal_size_max 0.45
_exptl_crystal_size_mid 0.35
_exptl_crystal_size_min 0.30
_refine_diff_density_max 0.515
_refine_diff_density_min -0.409
_refine_diff_density_rms 0.084
_refine_ls_extinction_method none
_refine_ls_goodness_of_fit_ref 1.188
_refine_ls_hydrogen_treatment mixed
_refine_ls_matrix_type full
_refine_ls_number_parameters 257
_refine_ls_number_reflns 4615
_refine_ls_number_restraints 0
_refine_ls_restrained_S_all 1.188
_refine_ls_R_factor_all 0.1275
_refine_ls_R_factor_gt 0.0808
_refine_ls_shift/su_max 0.000
_refine_ls_shift/su_mean 0.000
_refine_ls_structure_factor_coef Fsqd
_refine_ls_weighting_details 'calc w=1/[\s^2^(Fo^2^)+(0.0793P)^2^+0.3657P] where P=(Fo^2^+2Fc^2^)/3'
_refine_ls_weighting_scheme calc
_refine_ls_wR_factor_gt 0.1642
_refine_ls_wR_factor_ref 0.1825
_reflns_number_gt 3285
_reflns_number_total 4615
_reflns_threshold_expression >2sigma(I)
_cod_data_source_file om2003392_si_002.cif
_cod_data_source_block C1
_cod_depositor_comments
;
The following automatic conversions were performed:

'_symmetry_cell_setting' value 'Monoclinic' changed to 'monoclinic'
according to /home/saulius/struct/CIF-dictionaries/cif_core.dic
dictionary named 'cif_core.dic' version 2.4.1 from 2010-06-29.

Automatic conversion script
Id: cif_fix_values 1715 2011-07-08 13:25:40Z adriana 

 Adding full bibliography for 4064789--4064792.cif.
;
_cod_original_cell_volume 2057.7(7)
_cod_original_sg_symbol_H-M P2(1)/n
_cod_database_code 4064789

loop_
_symmetry_equiv_pos_as_xyz
'x, y, z'
'-x+1/2, y+1/2, -z+1/2'
'-x, -y, -z'
'x-1/2, -y-1/2, z-1/2'

loop_
_atom_site_label
_atom_site_type_symbol
_atom_site_fract_x
_atom_site_fract_y
_atom_site_fract_z
_atom_site_U_iso_or_equiv
_atom_site_adp_type
_atom_site_occupancy
_atom_site_symmetry_multiplicity
_atom_site_calc_flag
_atom_site_refinement_flags
Co Co 0.21893(8) 0.13344(3) 0.75882(5) 0.0432(2) Uani 1 1 d .
N2 N 0.4545(5) 0.09651(19) 0.8449(3) 0.0452(9) Uani 1 1 d .
Cl2 Cl 0.01341(18) 0.10474(8) 0.84774(11) 0.0669(4) Uani 1 1 d .
N3 N 0.2874(5) 0.0029(2) 0.5377(3) 0.0458(9) Uani 1 1 d .
Cl1 Cl 0.1871(2) 0.23487(6) 0.71154(11) 0.0704(4) Uani 1 1 d .
N1 N 0.2222(5) 0.08269(17) 0.6323(3) 0.0405(8) Uani 1 1 d .
C10 C 0.3154(6) 0.0301(2) 0.6352(4) 0.0440(10) Uani 1 1 d .
C9 C 0.5115(6) 0.0368(2) 0.8261(3) 0.0452(11) Uani 1 1 d .
C4 C 0.6461(6) 0.0069(3) 0.9034(4) 0.0501(12) Uani 1 1 d .
C1 C 0.5334(7) 0.1260(2) 0.9354(4) 0.0518(12) Uani 1 1 d .
C8 C 0.4384(6) 0.0035(2) 0.7289(3) 0.0452(11) Uani 1 1 d .
C7 C 0.4909(7) -0.0576(2) 0.7206(4) 0.0584(13) Uani 1 1 d .
H7A H 0.4390 -0.0802 0.6596 0.070 Uiso 1 1 calc R
C16 C 0.1283(6) 0.0896(2) 0.5261(3) 0.0419(10) Uani 1 1 d .
C15 C 0.0128(6) 0.1365(2) 0.4784(4) 0.0509(11) Uani 1 1 d .
H15A H -0.0156 0.1701 0.5175 0.061 Uiso 1 1 calc R
C14 C -0.0582(7) 0.1305(3) 0.3693(4) 0.0602(14) Uani 1 1 d .
H14A H -0.1360 0.1610 0.3343 0.072 Uiso 1 1 calc R
C11 C 0.1696(6) 0.0395(2) 0.4672(3) 0.0435(10) Uani 1 1 d .
C3 C 0.7250(6) 0.0401(3) 0.9961(4) 0.0614(15) Uani 1 1 d .
H3A H 0.8141 0.0215 1.0476 0.074 Uiso 1 1 calc R
C5 C 0.6968(7) -0.0551(3) 0.8889(4) 0.0667(16) Uani 1 1 d .
H5A H 0.7845 -0.0742 0.9408 0.080 Uiso 1 1 calc R
C2 C 0.6727(7) 0.0988(3) 1.0110(4) 0.0642(15) Uani 1 1 d .
H2A H 0.7288 0.1214 1.0712 0.077 Uiso 1 1 calc R
C12 C 0.0973(7) 0.0329(3) 0.3577(4) 0.0549(13) Uani 1 1 d .
H12A H 0.1237 -0.0012 0.3186 0.066 Uiso 1 1 calc R
C13 C -0.0160(7) 0.0802(3) 0.3113(4) 0.0634(14) Uani 1 1 d .
H13A H -0.0659 0.0783 0.2383 0.076 Uiso 1 1 calc R
C6 C 0.6188(8) -0.0870(3) 0.8000(5) 0.0711(16) Uani 1 1 d .
H6A H 0.6500 -0.1284 0.7915 0.085 Uiso 1 1 calc R
O O 0.4154(6) -0.10575(19) 0.4690(4) 0.0841(13) Uani 1 1 d .
N4 N 0.4068(7) -0.2046(3) 0.4125(5) 0.0828(16) Uani 1 1 d .
C300 C 0.3642(8) -0.1450(3) 0.4016(6) 0.0774(18) Uani 1 1 d .
H300 H 0.2897 -0.1323 0.3377 0.093 Uiso 1 1 calc R
C101 C 0.4652(9) 0.1897(3) 0.9542(5) 0.0822(19) Uani 1 1 d .
H10A H 0.3704 0.2010 0.8949 0.123 Uiso 1 1 calc R
H10B H 0.5598 0.2197 0.9610 0.123 Uiso 1 1 calc R
H10C H 0.4217 0.1893 1.0188 0.123 Uiso 1 1 calc R
C200 C 0.3358(14) -0.2488(5) 0.3289(11) 0.203(7) Uani 1 1 d .
H20A H 0.2580 -0.2275 0.2708 0.305 Uiso 1 1 calc R
H20B H 0.2705 -0.2807 0.3566 0.305 Uiso 1 1 calc R
H20C H 0.4316 -0.2678 0.3036 0.305 Uiso 1 1 calc R
C100 C 0.5230(13) -0.2254(5) 0.5064(9) 0.150(4) Uani 1 1 d .
H10D H 0.5559 -0.1908 0.5545 0.225 Uiso 1 1 calc R
H10E H 0.6277 -0.2429 0.4889 0.225 Uiso 1 1 calc R
H10F H 0.4651 -0.2569 0.5399 0.225 Uiso 1 1 calc R
H3 H 0.340(5) -0.0265(19) 0.520(3) 0.021(10) Uiso 1 1 d .

loop_
_atom_site_aniso_label
_atom_site_aniso_U_11
_atom_site_aniso_U_22
_atom_site_aniso_U_33
_atom_site_aniso_U_23
_atom_site_aniso_U_13
_atom_site_aniso_U_12
Co 0.0506(4) 0.0420(4) 0.0359(3) -0.0008(3) 0.0074(2) 0.0008(3)
N2 0.049(2) 0.044(2) 0.040(2) 0.0021(17) 0.0064(17) -0.0067(19)
Cl2 0.0618(8) 0.0884(11) 0.0544(7) 0.0071(7) 0.0214(6) -0.0011(7)
N3 0.054(2) 0.041(2) 0.043(2) -0.0073(18) 0.0127(18) 0.003(2)
Cl1 0.0968(11) 0.0452(8) 0.0594(8) 0.0016(6) -0.0034(7) 0.0015(7)
N1 0.048(2) 0.040(2) 0.0324(18) 0.0003(15) 0.0062(16) 0.0007(18)
C10 0.048(2) 0.040(3) 0.044(2) -0.002(2) 0.012(2) -0.003(2)
C9 0.042(2) 0.052(3) 0.042(2) 0.011(2) 0.012(2) -0.003(2)
C4 0.044(2) 0.062(3) 0.045(3) 0.012(2) 0.013(2) 0.009(2)
C1 0.060(3) 0.051(3) 0.041(3) 0.001(2) 0.004(2) -0.009(2)
C8 0.050(3) 0.043(3) 0.042(2) 0.004(2) 0.010(2) 0.001(2)
C7 0.073(3) 0.047(3) 0.055(3) 0.002(2) 0.015(3) 0.011(3)
C16 0.048(2) 0.041(3) 0.038(2) 0.0002(19) 0.0106(19) -0.009(2)
C15 0.057(3) 0.045(3) 0.047(3) 0.002(2) 0.004(2) -0.003(2)
C14 0.065(3) 0.057(3) 0.050(3) 0.013(2) -0.006(2) 0.000(3)
C11 0.045(2) 0.043(3) 0.041(2) 0.001(2) 0.007(2) -0.007(2)
C3 0.044(3) 0.090(5) 0.048(3) 0.021(3) 0.006(2) 0.005(3)
C5 0.067(3) 0.080(4) 0.053(3) 0.021(3) 0.015(3) 0.022(3)
C2 0.060(3) 0.082(4) 0.044(3) 0.002(3) -0.002(2) -0.013(3)
C12 0.066(3) 0.058(3) 0.040(3) -0.008(2) 0.010(2) -0.011(3)
C13 0.069(3) 0.074(4) 0.040(3) -0.002(3) -0.001(2) -0.009(3)
C6 0.089(4) 0.058(4) 0.067(4) 0.014(3) 0.019(3) 0.029(3)
O 0.090(3) 0.060(3) 0.110(4) -0.028(3) 0.039(3) -0.004(2)
N4 0.073(3) 0.054(3) 0.130(5) -0.027(3) 0.041(3) -0.008(3)
C300 0.068(4) 0.088(5) 0.081(4) -0.004(4) 0.026(3) 0.003(4)
C101 0.105(5) 0.072(4) 0.055(3) -0.018(3) -0.014(3) -0.002(4)
C200 0.144(8) 0.187(11) 0.305(16) -0.183(12) 0.107(10) -0.083(8)
C100 0.149(8) 0.125(8) 0.185(11) 0.064(7) 0.058(8) 0.048(7)

loop_
_atom_type_symbol
_atom_type_description
_atom_type_scat_dispersion_real
_atom_type_scat_dispersion_imag
_atom_type_scat_source
C C 0.0033 0.0016 'International Tables Vol C Tables 4.2.6.8 and 6.1.1.4'
H H 0.0000 0.0000 'International Tables Vol C Tables 4.2.6.8 and 6.1.1.4'
N N 0.0061 0.0033 'International Tables Vol C Tables 4.2.6.8 and 6.1.1.4'
Cl Cl 0.1484 0.1585 'International Tables Vol C Tables 4.2.6.8 and 6.1.1.4'
Co Co 0.3494 0.9721 'International Tables Vol C Tables 4.2.6.8 and 6.1.1.4'
O O 0.0106 0.0060 'International Tables Vol C Tables 4.2.6.8 and 6.1.1.4'

loop_
_geom_angle_atom_site_label_1
_geom_angle_atom_site_label_2
_geom_angle_atom_site_label_3
_geom_angle
N1 Co N2 93.34(15)
N1 Co Cl2 114.38(12)
N2 Co Cl2 105.30(11)
N1 Co Cl1 109.38(12)
N2 Co Cl1 122.91(12)
Cl2 Co Cl1 110.74(7)
C1 N2 C9 118.8(4)
C1 N2 Co 117.3(3)
C9 N2 Co 122.3(3)
C10 N3 C11 108.0(4)
C10 N1 C16 106.0(4)
C10 N1 Co 123.6(3)
C16 N1 Co 130.4(3)
N1 C10 N3 111.3(4)
N1 C10 C8 126.5(4)
N3 C10 C8 122.1(4)
N2 C9 C4 120.2(4)
N2 C9 C8 121.9(4)
C4 C9 C8 117.9(4)
C3 C4 C5 120.6(5)
C3 C4 C9 118.5(5)
C5 C4 C9 120.9(5)
N2 C1 C2 122.2(5)
N2 C1 C101 117.3(4)
C2 C1 C101 120.5(5)
C7 C8 C9 118.1(4)
C7 C8 C10 116.8(4)
C9 C8 C10 125.1(4)
C8 C7 C6 122.8(5)
C15 C16 C11 121.3(4)
C15 C16 N1 130.3(4)
C11 C16 N1 108.4(4)
C16 C15 C14 116.6(5)
C13 C14 C15 121.6(5)
N3 C11 C16 106.2(4)
N3 C11 C12 131.3(5)
C16 C11 C12 122.5(5)
C2 C3 C4 120.4(5)
C6 C5 C4 120.2(5)
C3 C2 C1 119.8(5)
C13 C12 C11 115.5(5)
C12 C13 C14 122.6(5)
C5 C6 C7 119.8(5)
C300 N4 C100 119.7(7)
C300 N4 C200 120.7(9)
C100 N4 C200 119.6(8)
O C300 N4 124.3(7)

loop_
_geom_bond_atom_site_label_1
_geom_bond_atom_site_label_2
_geom_bond_distance
Co N1 1.954(3)
Co N2 2.061(4)
Co Cl2 2.2354(15)
Co Cl1 2.2476(15)
N2 C1 1.340(6)
N2 C9 1.388(6)
N3 C10 1.350(6)
N3 C11 1.374(6)
N1 C10 1.330(6)
N1 C16 1.399(5)
C10 C8 1.468(6)
C9 C4 1.417(6)
C9 C8 1.434(6)
C4 C3 1.400(7)
C4 C5 1.404(8)
C1 C2 1.401(7)
C1 C101 1.498(7)
C8 C7 1.377(7)
C7 C6 1.398(7)
C16 C15 1.387(7)
C16 C11 1.388(6)
C15 C14 1.388(7)
C14 C13 1.385(8)
C11 C12 1.396(6)
C3 C2 1.343(8)
C5 C6 1.349(8)
C12 C13 1.381(7)
O C300 1.205(7)
N4 C300 1.314(8)
N4 C100 1.402(11)
N4 C200 1.441(10)

loop_
_geom_torsion_atom_site_label_1
_geom_torsion_atom_site_label_2
_geom_torsion_atom_site_label_3
_geom_torsion_atom_site_label_4
_geom_torsion
N1 Co N2 C1 166.9(3)
Cl2 Co N2 C1 -76.7(3)
Cl1 Co N2 C1 51.2(4)
N1 Co N2 C9 -27.5(3)
Cl2 Co N2 C9 88.9(3)
Cl1 Co N2 C9 -143.2(3)
N2 Co N1 C10 20.9(4)
Cl2 Co N1 C10 -87.5(4)
Cl1 Co N1 C10 147.6(3)
N2 Co N1 C16 -162.8(4)
Cl2 Co N1 C16 88.8(4)
Cl1 Co N1 C16 -36.1(4)
C16 N1 C10 N3 0.0(5)
Co N1 C10 N3 177.1(3)
C16 N1 C10 C8 178.5(4)
Co N1 C10 C8 -4.4(6)
C11 N3 C10 N1 -0.1(5)
C11 N3 C10 C8 -178.6(4)
C1 N2 C9 C4 2.3(6)
Co N2 C9 C4 -163.1(3)
C1 N2 C9 C8 -177.3(4)
Co N2 C9 C8 17.3(5)
N2 C9 C4 C3 -2.9(6)
C8 C9 C4 C3 176.7(4)
N2 C9 C4 C5 175.6(4)
C8 C9 C4 C5 -4.7(7)
C9 N2 C1 C2 0.8(7)
Co N2 C1 C2 166.9(4)
C9 N2 C1 C101 -178.5(4)
Co N2 C1 C101 -12.4(6)
N2 C9 C8 C7 -174.3(4)
C4 C9 C8 C7 6.0(6)
N2 C9 C8 C10 7.8(7)
C4 C9 C8 C10 -171.8(4)
N1 C10 C8 C7 166.1(4)
N3 C10 C8 C7 -15.5(7)
N1 C10 C8 C9 -16.0(7)
N3 C10 C8 C9 162.4(4)
C9 C8 C7 C6 -3.6(8)
C10 C8 C7 C6 174.4(5)
C10 N1 C16 C15 -179.2(5)
Co N1 C16 C15 4.0(7)
C10 N1 C16 C11 0.0(5)
Co N1 C16 C11 -176.8(3)
C11 C16 C15 C14 -0.2(7)
N1 C16 C15 C14 179.0(5)
C16 C15 C14 C13 0.1(8)
C10 N3 C11 C16 0.1(5)
C10 N3 C11 C12 179.8(5)
C15 C16 C11 N3 179.2(4)
N1 C16 C11 N3 -0.1(5)
C15 C16 C11 C12 -0.5(7)
N1 C16 C11 C12 -179.8(4)
C5 C4 C3 C2 -178.2(5)
C9 C4 C3 C2 0.4(7)
C3 C4 C5 C6 179.3(5)
C9 C4 C5 C6 0.7(8)
C4 C3 C2 C1 2.7(8)
N2 C1 C2 C3 -3.4(8)
C101 C1 C2 C3 175.9(5)
N3 C11 C12 C13 -178.6(5)
C16 C11 C12 C13 1.1(7)
C11 C12 C13 C14 -1.1(8)
C15 C14 C13 C12 0.5(9)
C4 C5 C6 C7 1.9(9)
C8 C7 C6 C5 -0.4(9)
C100 N4 C300 O -1.9(10)
C200 N4 C300 O 178.3(7)
